data_1526939
loop_
_publ_author_name
'Wen, L.'
'Sorokina, N.I.'
'Yanovskii, V.K.'
'Vigdorchik, A.G.'
'Verin, I.A.'
'Voronkova, V.I.'
'Simonov, V.I.'

_publ_section_title
;
 Atomic structure of K Ti0.93 Sn0.07 O P O4 single crystals
;
_journal_name_full Kristallografiya
_journal_page_first 429
_journal_page_last 431
_journal_volume 45
_journal_year 2000
_chemical_formula_sum 'K O5 P Sn0.064 Ti0.936'
_chemical_name_systematic 'K (Ti0.936 Sn0.064) O (P O4)'
_space_group_IT_number 33
_symmetry_space_group_name_Hall 'P 2c -2n'
_symmetry_space_group_name_H-M 'P n a 21'
_cell_angle_alpha 90
_cell_angle_beta 90
_cell_angle_gamma 90
_cell_formula_units_Z 8
_cell_length_a 12.831
_cell_length_b 6.41
_cell_length_c 10.584
_cell_volume 870.499
_citation_journal_id_ASTM KRISAJ
_cod_data_source_file Wen_KRISAJ_2000_166.cif
_cod_data_source_block K1O5P1Sn0.064Ti0.936
_cod_original_cell_volume 870.4991
_cod_original_formula_sum 'K1 O5 P1 Sn0.064 Ti0.936'
_cod_database_code 1526939

loop_
_symmetry_equiv_pos_as_xyz
x,y,z
-x,-y,z+1/2
-x+1/2,y+1/2,z+1/2
x+1/2,-y+1/2,z

loop_
_atom_site_label
_atom_site_type_symbol
_atom_site_fract_x
_atom_site_fract_y
_atom_site_fract_z
_atom_site_occupancy
_atom_site_U_iso_or_equiv
O4 O-2 0.5933 0.1939 0.2375 1 0.0
Sn1 Sn+4 0.37244 0.50013 0 0.022 0.0
O6 O-2 0.1116 0.6924 0.485 1 0.0
O2 O-2 0.5102 0.4663 0.3808 1 0.0
K2 K+1 0.37801 0.78033 0.30955 1 0.0
O3 O-2 0.4008 0.1998 0.2771 1 0.0
O8 O-2 0.2525 0.4628 0.3967 1 0.0
P2 P+5 0.18055 0.5025 0.51012 1 0.0
Ti2 Ti+4 0.24635 0.26558 0.25115 0.893 0.0
O10 O-2 0.2251 -0.0317 0.6397 1 0.0
Sn2 Sn+4 0.24635 0.26558 0.25115 0.107 0.0
P1 P+5 0.49815 0.33689 0.25812 1 0.0
O7 O-2 0.2526 0.5376 0.6252 1 0.0
O1 O-2 0.4853 0.4873 0.1481 1 0.0
O9 O-2 0.2241 0.0422 0.3869 1 0.0
K1 K+1 0.10545 0.69973 0.06399 1 0.0
Ti1 Ti+4 0.37244 0.50013 0 0.978 0.0
O5 O-2 0.1118 0.3119 0.5375 1 0.0
